data_4512478
loop_
_publ_author_name
'Li, Hao-Hong'
'Zeng, Xian-Hua'
'Wu, Hong-Yan'
'Jie, Xiang'
'Zheng, Shou-Tian'
'Chen, Zhi-Rong'

_publ_section_title
;
 Incorporating Guest Molecules into Honeycomb Structures Constructed from
 Uranium(VI)-Polycarboxylates: Structural Diversities and Photocatalytic
 Activities for the Degradation of Organic Dye
;
_journal_issue 1
_journal_name_full 'Crystal Growth &amp; Design'
_journal_page_first 10
_journal_paper_doi 10.1021/cg501252x
_journal_volume 15
_journal_year 2015
_chemical_formula_moiety 'C18 H6 O16 S3 U2, C36 H24 Fe N6, C6 H2 O4 S, 6(O)'
_chemical_formula_sum 'C60 H32 Fe N6 O26 S4 U2'
_chemical_formula_weight 1913.11
_chemical_name_systematic
;
 ?
;
_space_group_IT_number 2
_symmetry_cell_setting triclinic
_symmetry_space_group_name_Hall '-P 1'
_symmetry_space_group_name_H-M 'P -1'
_atom_sites_solution_hydrogens geom
_atom_sites_solution_primary direct
_atom_sites_solution_secondary difmap
_audit_creation_method SHELXL-97
_cell_angle_alpha 67.6880(10)
_cell_angle_beta 68.6860(10)
_cell_angle_gamma 76.1130(10)
_cell_formula_units_Z 2
_cell_length_a 13.8588(8)
_cell_length_b 15.8192(9)
_cell_length_c 17.8350(10)
_cell_measurement_reflns_used 41512
_cell_measurement_temperature 296(2)
_cell_measurement_theta_max 27.63
_cell_measurement_theta_min 1.30
_cell_volume 3346.2(3)
_computing_cell_refinement 'Nonius CAD4 software'
_computing_data_collection 'Nonius CAD4 software'
_computing_data_reduction 'XCAD (P.McArdle, 2000)'
_computing_molecular_graphics 'ORTEX (P.McArdle, 1995)'
_computing_publication_material 'SHELXL-97/2 (Sheldrick,1997)'
_computing_structure_refinement 'SHELXL-97 (Sheldrick, 1997)'
_computing_structure_solution 'SHELXS-97 (Sheldrick, 1990)'
_diffrn_ambient_temperature 296(2)
_diffrn_detector_area_resol_mean None
_diffrn_measured_fraction_theta_full 0.986
_diffrn_measured_fraction_theta_max 0.986
_diffrn_measurement_device_type '4-circle diffractometer'
_diffrn_measurement_method 'scintillation counter'
_diffrn_radiation_monochromator graphite
_diffrn_radiation_source 'fine-focus sealed tube'
_diffrn_radiation_type MoK\a
_diffrn_radiation_wavelength 0.71073
_diffrn_reflns_av_R_equivalents 0.0306
_diffrn_reflns_av_sigmaI/netI 0.0376
_diffrn_reflns_limit_h_max 17
_diffrn_reflns_limit_h_min -18
_diffrn_reflns_limit_k_max 20
_diffrn_reflns_limit_k_min -20
_diffrn_reflns_limit_l_max 23
_diffrn_reflns_limit_l_min -23
_diffrn_reflns_number 41512
_diffrn_reflns_theta_full 27.63
_diffrn_reflns_theta_max 27.63
_diffrn_reflns_theta_min 1.30
_diffrn_standards_decay_% 'not measured'
_diffrn_standards_interval_count 'not measured'
_diffrn_standards_interval_time 'not measured'
_diffrn_standards_number None
_exptl_absorpt_coefficient_mu 5.253
_exptl_absorpt_correction_type none
_exptl_crystal_colour Red
_exptl_crystal_density_diffrn 1.899
_exptl_crystal_density_method 'not measured'
_exptl_crystal_description Block
_exptl_crystal_F_000 1832
_exptl_crystal_size_max 0.19
_exptl_crystal_size_mid 0.17
_exptl_crystal_size_min 0.16
_refine_diff_density_max 1.286
_refine_diff_density_min -1.202
_refine_diff_density_rms 0.316
_refine_ls_extinction_method none
_refine_ls_goodness_of_fit_ref 1.028
_refine_ls_hydrogen_treatment constr
_refine_ls_matrix_type full
_refine_ls_number_parameters 892
_refine_ls_number_reflns 15366
_refine_ls_number_restraints 0
_refine_ls_restrained_S_all 1.028
_refine_ls_R_factor_all 0.0454
_refine_ls_R_factor_gt 0.0299
_refine_ls_shift/su_max 0.004
_refine_ls_shift/su_mean 0.000
_refine_ls_structure_factor_coef Fsqd
_refine_ls_weighting_details 'calc w=1/[\s^2^(Fo^2^)+(0.0867P)^2^+1.2108P] where P=(Fo^2^+2Fc^2^)/3'
_refine_ls_weighting_scheme calc
_refine_ls_wR_factor_gt 0.0931
_refine_ls_wR_factor_ref 0.1243
_reflns_number_gt 12432
_reflns_number_total 15584
_reflns_threshold_expression >2sigma(I)
_cod_data_source_file cg501252x_si_002.cif
_cod_data_source_block 1
_cod_depositor_comments
;
The following automatic conversions were performed:

'_exptl_absorpt_correction_type' value 'None' changed to 'none'
according to
/home/saulius/struct/COD-crude-data--automatic-downloads/rss-feeds/ACS/lib/dictionaries/cif_core.dic
dictionary named 'cif_core.dic' version 2.4.2 from 2011-04-26.

Automatic conversion script
Id: cif_fix_values 2935 2014-11-11 08:27:57Z andrius 

 Adding full bibliography for 4512478--4512481.cif.
;
_cod_original_sg_symbol_Hall -P1
_cod_original_sg_symbol_H-M P-1
_cod_database_code 4512478

loop_
_symmetry_equiv_pos_as_xyz
'x, y, z'
'-x, -y, -z'

loop_
_atom_site_label
_atom_site_type_symbol
_atom_site_fract_x
_atom_site_fract_y
_atom_site_fract_z
_atom_site_U_iso_or_equiv
_atom_site_adp_type
_atom_site_occupancy
_atom_site_symmetry_multiplicity
_atom_site_calc_flag
_atom_site_refinement_flags
U1 U 0.361754(14) 0.745766(12) 0.075021(11) 0.02710(7) Uani 1 1 d .
U2 U -0.310330(14) 1.092334(12) 0.415329(11) 0.02809(7) Uani 1 1 d .
Fe Fe 0.13681(6) 0.23613(5) 0.10598(5) 0.02761(15) Uani 1 1 d .
S2 S 0.51788(10) 0.92524(8) -0.25641(7) 0.0323(3) Uani 1 1 d .
S1 S 0.03385(10) 0.91724(8) 0.25485(7) 0.0310(3) Uani 1 1 d .
S4 S 0.0020(2) 0.39947(17) 0.39514(16) 0.0825(7) Uani 1 1 d .
S3 S 0.53096(10) 0.41949(9) 0.23828(8) 0.0349(3) Uani 1 1 d .
N1 N 0.0430(3) 0.1814(3) 0.0808(3) 0.0296(9) Uani 1 1 d .
N2 N 0.2034(3) 0.2703(3) -0.0183(3) 0.0307(9) Uani 1 1 d .
N3 N 0.0404(3) 0.3506(3) 0.1015(3) 0.0327(9) Uani 1 1 d .
N4 N 0.2229(3) 0.3045(3) 0.1265(3) 0.0300(9) Uani 1 1 d .
N5 N 0.0786(3) 0.1875(3) 0.2315(3) 0.0313(9) Uani 1 1 d .
N6 N 0.2329(3) 0.1199(3) 0.1235(3) 0.0309(9) Uani 1 1 d .
O1 O -0.4596(3) 1.1330(3) 0.5325(2) 0.0416(10) Uani 1 1 d .
O2 O -0.3687(3) 0.9972(3) 0.5644(2) 0.0420(10) Uani 1 1 d .
O3 O -0.4162(3) 1.2351(3) 0.3571(2) 0.0497(12) Uani 1 1 d .
O4 O -0.2757(3) 1.1939(3) 0.2645(3) 0.0509(12) Uani 1 1 d .
O5 O -0.1512(3) 1.0353(3) 0.3217(2) 0.0493(11) Uani 1 1 d .
O6 O -0.1870(3) 0.9522(3) 0.4565(2) 0.0463(11) Uani 1 1 d .
O7 O -0.3835(4) 1.0296(3) 0.3986(3) 0.0521(11) Uani 1 1 d .
O8 O -0.2387(3) 1.1558(3) 0.4346(3) 0.0474(10) Uani 1 1 d .
O9 O 0.2095(3) 0.8432(3) 0.1370(2) 0.0414(10) Uani 1 1 d .
O10 O 0.2559(4) 0.7156(3) 0.2288(3) 0.0529(12) Uani 1 1 d .
O11 O 0.4121(3) 0.5947(3) 0.1687(2) 0.0400(9) Uani 1 1 d .
O12 O 0.5065(3) 0.6254(3) 0.0345(2) 0.0359(8) Uani 1 1 d .
O13 O 0.4518(3) 0.8014(3) -0.0784(2) 0.0451(11) Uani 1 1 d .
O14 O 0.3239(3) 0.8970(3) -0.0277(2) 0.0423(10) Uani 1 1 d .
O15 O 0.2749(3) 0.6967(3) 0.0572(3) 0.0450(10) Uani 1 1 d .
O16 O 0.4509(3) 0.7939(3) 0.0917(3) 0.0425(9) Uani 1 1 d .
O17 O 0.2767(6) 0.4081(5) 0.4058(6) 0.107(2) Uani 1 1 d .
O18 O 0.2008(5) 0.2974(4) 0.4045(4) 0.091(2) Uani 1 1 d .
O19 O -0.2045(9) 0.4442(8) 0.3824(8) 0.167(4) Uani 1 1 d .
O20 O -0.2360(8) 0.5929(8) 0.3758(7) 0.155(4) Uani 1 1 d .
O21 O 0.3664(5) 0.1902(4) 0.4252(6) 0.109(3) Uani 1 1 d .
O22 O 0.3155(9) 0.5916(6) 0.3731(5) 0.140(3) Uani 1 1 d .
O23 O -0.5390(11) 1.3334(9) 0.4973(11) 0.231(7) Uani 1 1 d .
O24 O 0.2404(14) 0.2284(14) -0.3940(11) 0.269(8) Uani 1 1 d .
O25 O 0.4849(13) 0.3791(18) -0.3657(11) 0.314(11) Uani 1 1 d .
O26 O -0.3899(10) 0.4664(13) 0.3848(9) 0.221(7) Uani 1 1 d .
C1 C 0.2902(5) 0.3118(4) -0.0660(4) 0.0425(13) Uani 1 1 d .
H1 H 0.3234 0.3328 -0.0406 0.051 Uiso 1 1 calc R
C2 C 0.3315(5) 0.3238(4) -0.1530(4) 0.0501(16) Uani 1 1 d .
H2 H 0.3924 0.3515 -0.1839 0.060 Uiso 1 1 calc R
C3 C 0.2860(5) 0.2967(4) -0.1927(4) 0.0467(15) Uani 1 1 d .
H3 H 0.3137 0.3069 -0.2510 0.056 Uiso 1 1 calc R
C4 C 0.1931(5) 0.2512(4) -0.1444(4) 0.0406(13) Uani 1 1 d .
C5 C 0.1580(4) 0.2396(3) -0.0575(3) 0.0304(10) Uani 1 1 d .
C6 C 0.0683(4) 0.1928(4) -0.0032(3) 0.0330(11) Uani 1 1 d .
C7 C 0.0108(5) 0.1633(4) -0.0379(4) 0.0415(13) Uani 1 1 d .
C8 C 0.0496(6) 0.1777(5) -0.1276(5) 0.0566(18) Uani 1 1 d .
H8 H 0.0134 0.1585 -0.1520 0.068 Uiso 1 1 calc R
C9 C 0.1369(6) 0.2183(5) -0.1781(4) 0.0552(17) Uani 1 1 d .
H9 H 0.1604 0.2247 -0.2357 0.066 Uiso 1 1 calc R
C10 C -0.0775(5) 0.1205(4) 0.0189(5) 0.0498(15) Uani 1 1 d .
H10 H -0.1172 0.0988 -0.0007 0.060 Uiso 1 1 calc R
C11 C -0.1045(5) 0.1111(5) 0.1010(5) 0.0518(16) Uani 1 1 d .
H11 H -0.1648 0.0849 0.1383 0.062 Uiso 1 1 calc R
C12 C -0.0415(4) 0.1409(4) 0.1326(4) 0.0388(12) Uani 1 1 d .
H12 H -0.0603 0.1315 0.1906 0.047 Uiso 1 1 calc R
C13 C 0.3164(4) 0.2781(4) 0.1401(4) 0.0370(12) Uani 1 1 d .
H13 H 0.3540 0.2232 0.1325 0.044 Uiso 1 1 calc R
C14 C 0.3587(4) 0.3299(4) 0.1650(4) 0.0431(14) Uani 1 1 d .
H14 H 0.4245 0.3100 0.1723 0.052 Uiso 1 1 calc R
C15 C 0.3060(4) 0.4088(4) 0.1790(4) 0.0431(14) Uani 1 1 d .
H15 H 0.3335 0.4416 0.1986 0.052 Uiso 1 1 calc R
C16 C 0.2086(4) 0.4409(4) 0.1634(3) 0.0345(11) Uani 1 1 d .
C17 C 0.1715(4) 0.3848(3) 0.1378(3) 0.0305(10) Uani 1 1 d .
C18 C 0.0700(4) 0.4114(4) 0.1241(3) 0.0337(11) Uani 1 1 d .
C19 C 0.0087(4) 0.4927(4) 0.1354(4) 0.0386(12) Uani 1 1 d .
C20 C 0.0508(5) 0.5503(4) 0.1601(4) 0.0506(16) Uani 1 1 d .
H20 H 0.0120 0.6046 0.1680 0.061 Uiso 1 1 calc R
C21 C 0.1456(5) 0.5255(4) 0.1716(4) 0.0465(15) Uani 1 1 d .
H21 H 0.1716 0.5648 0.1855 0.056 Uiso 1 1 calc R
C22 C -0.0888(5) 0.5114(4) 0.1242(5) 0.0544(17) Uani 1 1 d .
H22 H -0.1327 0.5638 0.1326 0.065 Uiso 1 1 calc R
C23 C -0.1197(5) 0.4530(5) 0.1008(5) 0.0562(18) Uani 1 1 d .
H23 H -0.1851 0.4655 0.0930 0.067 Uiso 1 1 calc R
C24 C -0.0535(5) 0.3727(5) 0.0880(4) 0.0466(14) Uani 1 1 d .
H24 H -0.0754 0.3345 0.0700 0.056 Uiso 1 1 calc R
C25 C 0.0025(4) 0.2246(4) 0.2861(4) 0.0380(12) Uani 1 1 d .
H25 H -0.0390 0.2776 0.2645 0.046 Uiso 1 1 calc R
C26 C -0.0172(5) 0.1868(5) 0.3742(4) 0.0456(15) Uani 1 1 d .
H26 H -0.0692 0.2157 0.4099 0.055 Uiso 1 1 calc R
C27 C 0.0394(5) 0.1083(5) 0.4075(4) 0.0458(15) Uani 1 1 d .
H27 H 0.0261 0.0834 0.4661 0.055 Uiso 1 1 calc R
C28 C 0.1181(5) 0.0638(4) 0.3543(4) 0.0401(13) Uani 1 1 d .
C29 C 0.1361(4) 0.1085(4) 0.2659(3) 0.0308(11) Uani 1 1 d .
C30 C 0.2176(4) 0.0702(4) 0.2072(3) 0.0347(11) Uani 1 1 d .
C31 C 0.2781(5) -0.0137(4) 0.2374(4) 0.0386(12) Uani 1 1 d .
C32 C 0.2540(5) -0.0584(4) 0.3273(4) 0.0485(15) Uani 1 1 d .
H32 H 0.2910 -0.1151 0.3476 0.058 Uiso 1 1 calc R
C33 C 0.1806(6) -0.0219(5) 0.3828(4) 0.0504(16) Uani 1 1 d .
H33 H 0.1695 -0.0521 0.4407 0.060 Uiso 1 1 calc R
C34 C 0.3557(5) -0.0462(4) 0.1751(5) 0.0466(15) Uani 1 1 d .
H34 H 0.3976 -0.1012 0.1911 0.056 Uiso 1 1 calc R
C35 C 0.3701(5) 0.0016(4) 0.0924(4) 0.0505(16) Uani 1 1 d .
H35 H 0.4221 -0.0203 0.0514 0.061 Uiso 1 1 calc R
C36 C 0.3067(5) 0.0853(4) 0.0672(4) 0.0441(14) Uani 1 1 d .
H36 H 0.3170 0.1169 0.0095 0.053 Uiso 1 1 calc R
C37 C -0.3546(5) 1.2493(4) 0.2802(4) 0.0372(12) Uani 1 1 d .
C38 C -0.4415(4) 1.0566(4) 0.5865(3) 0.0327(11) Uani 1 1 d .
C39 C -0.1315(4) 0.9650(4) 0.3801(3) 0.0358(12) Uani 1 1 d .
C40 C -0.0408(4) 0.8975(4) 0.3585(3) 0.0336(11) Uani 1 1 d .
C41 C -0.0038(5) 0.8178(4) 0.4114(3) 0.0383(13) Uani 1 1 d .
H41 H -0.0339 0.7969 0.4701 0.046 Uiso 1 1 calc R
C42 C 0.0843(4) 0.7713(4) 0.3672(3) 0.0364(12) Uani 1 1 d .
H42 H 0.1195 0.7162 0.3932 0.044 Uiso 1 1 calc R
C43 C 0.1126(4) 0.8161(3) 0.2818(3) 0.0326(11) Uani 1 1 d .
C44 C 0.1975(4) 0.7899(4) 0.2130(3) 0.0341(11) Uani 1 1 d .
C45 C 0.3969(4) 0.8794(4) -0.0890(3) 0.0328(11) Uani 1 1 d .
C46 C 0.4201(4) 0.9499(4) -0.1737(3) 0.0335(11) Uani 1 1 d .
C47 C 0.3730(5) 1.0380(4) -0.1971(4) 0.0507(17) Uani 1 1 d .
H47 H 0.3181 1.0632 -0.1600 0.061 Uiso 1 1 calc R
C48 C 0.4162(5) 1.0860(4) -0.2826(4) 0.0481(16) Uani 1 1 d .
H48 H 0.3937 1.1469 -0.3091 0.058 Uiso 1 1 calc R
C49 C 0.4949(4) 1.0336(4) -0.3227(3) 0.0321(11) Uani 1 1 d .
C50 C 0.4858(4) 0.5713(3) 0.1109(3) 0.0290(10) Uani 1 1 d .
C51 C 0.5480(4) 0.4814(3) 0.1330(3) 0.0282(10) Uani 1 1 d .
C52 C 0.6179(4) 0.4339(4) 0.0813(3) 0.0338(11) Uani 1 1 d .
H52 H 0.6358 0.4560 0.0223 0.041 Uiso 1 1 calc R
C53 C 0.6592(4) 0.3483(4) 0.1275(3) 0.0343(11) Uani 1 1 d .
H53 H 0.7089 0.3078 0.1024 0.041 Uiso 1 1 calc R
C54 C 0.6190(4) 0.3310(3) 0.2123(3) 0.0325(11) Uani 1 1 d .
C55 C 0.2018(8) 0.3824(6) 0.4005(6) 0.078(3) Uani 1 1 d .
C56 C 0.1068(8) 0.4412(6) 0.3950(6) 0.074(2) Uani 1 1 d .
C57 C 0.0831(8) 0.5313(6) 0.3864(6) 0.077(2) Uani 1 1 d .
H57 H 0.1305 0.5663 0.3832 0.092 Uiso 1 1 calc R
C58 C -0.0121(11) 0.5666(7) 0.3828(7) 0.100(4) Uani 1 1 d .
H58 H -0.0379 0.6276 0.3791 0.120 Uiso 1 1 calc R
C59 C -0.0713(8) 0.5047(7) 0.3851(6) 0.080(3) Uani 1 1 d .
C60 C -0.1813(14) 0.5204(12) 0.3844(8) 0.129(5) Uani 1 1 d .

loop_
_atom_site_aniso_label
_atom_site_aniso_U_11
_atom_site_aniso_U_22
_atom_site_aniso_U_33
_atom_site_aniso_U_23
_atom_site_aniso_U_13
_atom_site_aniso_U_12
U1 0.02730(10) 0.02313(10) 0.02093(10) -0.00413(7) -0.00284(7) 0.00257(7)
U2 0.02611(10) 0.02790(11) 0.02030(10) -0.00287(7) -0.00455(7) 0.00237(7)
Fe 0.0275(3) 0.0276(4) 0.0266(3) -0.0072(3) -0.0093(3) -0.0020(3)
S2 0.0324(6) 0.0297(7) 0.0226(6) -0.0045(5) -0.0032(5) 0.0032(5)
S1 0.0325(6) 0.0285(6) 0.0222(6) -0.0056(5) -0.0042(5) 0.0032(5)
S4 0.1078(19) 0.0624(13) 0.0747(15) -0.0107(11) -0.0252(14) -0.0280(13)
S3 0.0374(7) 0.0332(7) 0.0244(6) -0.0067(5) -0.0092(5) 0.0086(6)
N1 0.029(2) 0.028(2) 0.031(2) -0.0068(17) -0.0110(17) -0.0021(17)
N2 0.027(2) 0.033(2) 0.029(2) -0.0073(18) -0.0076(17) -0.0025(17)
N3 0.030(2) 0.031(2) 0.034(2) -0.0048(19) -0.0113(19) -0.0035(18)
N4 0.027(2) 0.032(2) 0.029(2) -0.0068(18) -0.0113(17) -0.0009(18)
N5 0.030(2) 0.033(2) 0.031(2) -0.0114(18) -0.0068(18) -0.0034(18)
N6 0.032(2) 0.030(2) 0.031(2) -0.0094(18) -0.0127(18) -0.0010(18)
O1 0.042(2) 0.033(2) 0.0252(19) 0.0004(16) 0.0008(16) 0.0058(17)
O2 0.042(2) 0.034(2) 0.0287(19) -0.0051(16) 0.0029(17) 0.0023(17)
O3 0.046(2) 0.046(2) 0.026(2) 0.0003(18) -0.0007(18) 0.0152(19)
O4 0.045(2) 0.043(2) 0.030(2) 0.0015(18) -0.0037(18) 0.0227(19)
O5 0.050(2) 0.044(2) 0.0224(19) -0.0003(17) 0.0014(17) 0.0137(19)
O6 0.041(2) 0.045(2) 0.027(2) -0.0080(17) 0.0039(17) 0.0134(18)
O7 0.054(3) 0.055(3) 0.056(3) -0.020(2) -0.023(2) -0.009(2)
O8 0.043(2) 0.042(2) 0.053(3) -0.009(2) -0.016(2) -0.0070(19)
O9 0.042(2) 0.037(2) 0.0249(19) -0.0056(16) 0.0004(16) 0.0085(17)
O10 0.057(3) 0.037(2) 0.033(2) -0.0067(18) 0.0009(19) 0.021(2)
O11 0.044(2) 0.033(2) 0.0255(19) -0.0028(16) -0.0080(17) 0.0120(17)
O12 0.039(2) 0.0302(19) 0.0260(18) -0.0022(15) -0.0086(16) 0.0056(16)
O13 0.047(2) 0.033(2) 0.027(2) -0.0036(16) 0.0072(17) 0.0064(18)
O14 0.038(2) 0.039(2) 0.0234(18) -0.0013(16) -0.0004(16) 0.0122(17)
O15 0.041(2) 0.046(2) 0.042(2) -0.012(2) -0.0071(19) -0.0070(19)
O16 0.043(2) 0.034(2) 0.050(2) -0.0134(19) -0.020(2) 0.0049(18)
O17 0.082(5) 0.076(4) 0.151(7) -0.025(5) -0.035(5) -0.009(4)
O18 0.095(5) 0.056(3) 0.107(5) -0.025(3) -0.013(4) -0.012(3)
O19 0.167(10) 0.179(10) 0.199(11) -0.044(9) -0.095(8) -0.063(8)
O20 0.141(8) 0.160(10) 0.175(10) -0.002(8) -0.121(8) -0.006(7)
O21 0.074(4) 0.062(4) 0.173(8) -0.035(4) -0.026(5) -0.002(3)
O22 0.194(10) 0.118(7) 0.106(6) -0.010(5) -0.059(6) -0.036(6)
O23 0.195(12) 0.154(10) 0.35(2) -0.164(12) -0.028(12) 0.010(9)
O24 0.264(18) 0.34(2) 0.258(19) -0.072(17) -0.137(15) -0.087(17)
O25 0.189(14) 0.49(3) 0.192(15) -0.082(19) 0.029(12) -0.088(18)
O26 0.166(11) 0.34(2) 0.215(14) -0.099(14) -0.086(10) -0.075(13)
C1 0.043(3) 0.037(3) 0.038(3) -0.002(2) -0.011(3) -0.008(3)
C2 0.039(3) 0.054(4) 0.039(3) -0.009(3) 0.005(3) -0.009(3)
C3 0.045(3) 0.054(4) 0.027(3) -0.010(3) -0.010(2) 0.010(3)
C4 0.043(3) 0.040(3) 0.035(3) -0.012(2) -0.015(2) 0.007(2)
C5 0.031(2) 0.029(3) 0.028(2) -0.010(2) -0.009(2) 0.003(2)
C6 0.036(3) 0.033(3) 0.037(3) -0.013(2) -0.019(2) -0.001(2)
C7 0.044(3) 0.044(3) 0.049(3) -0.022(3) -0.021(3) -0.004(3)
C8 0.060(4) 0.067(5) 0.066(5) -0.033(4) -0.035(4) -0.002(4)
C9 0.071(5) 0.058(4) 0.041(4) -0.027(3) -0.020(3) 0.007(4)
C10 0.046(3) 0.048(4) 0.067(4) -0.019(3) -0.028(3) -0.009(3)
C11 0.043(3) 0.052(4) 0.059(4) -0.010(3) -0.013(3) -0.021(3)
C12 0.040(3) 0.038(3) 0.035(3) -0.006(2) -0.013(2) -0.005(2)
C13 0.028(3) 0.041(3) 0.040(3) -0.015(2) -0.005(2) -0.003(2)
C14 0.028(3) 0.056(4) 0.052(4) -0.022(3) -0.014(3) -0.005(3)
C15 0.036(3) 0.054(4) 0.044(3) -0.019(3) -0.007(3) -0.015(3)
C16 0.036(3) 0.032(3) 0.031(3) -0.008(2) -0.005(2) -0.007(2)
C17 0.031(3) 0.026(2) 0.029(2) -0.002(2) -0.007(2) -0.008(2)
C18 0.035(3) 0.030(3) 0.029(3) -0.006(2) -0.004(2) -0.005(2)
C19 0.038(3) 0.029(3) 0.042(3) -0.004(2) -0.017(2) 0.002(2)
C20 0.058(4) 0.029(3) 0.061(4) -0.018(3) -0.016(3) 0.003(3)
C21 0.056(4) 0.034(3) 0.051(4) -0.017(3) -0.011(3) -0.013(3)
C22 0.052(4) 0.032(3) 0.067(4) -0.011(3) -0.020(3) 0.014(3)
C23 0.040(3) 0.047(4) 0.082(5) -0.011(4) -0.038(4) 0.010(3)
C24 0.042(3) 0.047(4) 0.052(4) -0.009(3) -0.025(3) -0.004(3)
C25 0.033(3) 0.043(3) 0.036(3) -0.013(2) -0.010(2) -0.001(2)
C26 0.044(3) 0.060(4) 0.036(3) -0.024(3) 0.001(3) -0.019(3)
C27 0.053(4) 0.060(4) 0.026(3) -0.011(3) -0.007(3) -0.022(3)
C28 0.046(3) 0.046(3) 0.030(3) -0.002(2) -0.019(2) -0.013(3)
C29 0.034(3) 0.031(3) 0.030(3) -0.005(2) -0.015(2) -0.006(2)
C30 0.041(3) 0.029(3) 0.036(3) -0.008(2) -0.017(2) -0.006(2)
C31 0.042(3) 0.027(3) 0.051(3) -0.008(2) -0.025(3) -0.001(2)
C32 0.056(4) 0.038(3) 0.052(4) 0.001(3) -0.035(3) -0.004(3)
C33 0.062(4) 0.049(4) 0.037(3) 0.005(3) -0.028(3) -0.010(3)
C34 0.042(3) 0.034(3) 0.068(4) -0.016(3) -0.029(3) 0.008(3)
C35 0.053(4) 0.038(3) 0.053(4) -0.022(3) -0.009(3) 0.008(3)
C36 0.052(4) 0.041(3) 0.033(3) -0.016(3) -0.009(3) 0.006(3)
C37 0.037(3) 0.030(3) 0.030(3) -0.002(2) -0.007(2) 0.006(2)
C38 0.032(3) 0.032(3) 0.024(2) -0.005(2) -0.002(2) -0.002(2)
C39 0.034(3) 0.038(3) 0.025(3) -0.007(2) -0.006(2) 0.005(2)
C40 0.038(3) 0.031(3) 0.021(2) -0.008(2) -0.001(2) 0.001(2)
C41 0.046(3) 0.034(3) 0.024(3) -0.008(2) -0.004(2) 0.002(2)
C42 0.039(3) 0.029(3) 0.030(3) -0.006(2) -0.008(2) 0.007(2)
C43 0.035(3) 0.028(3) 0.029(3) -0.009(2) -0.006(2) 0.000(2)
C44 0.030(3) 0.032(3) 0.032(3) -0.013(2) -0.002(2) 0.003(2)
C45 0.034(3) 0.031(3) 0.020(2) -0.001(2) -0.006(2) 0.006(2)
C46 0.036(3) 0.032(3) 0.018(2) -0.002(2) 0.000(2) 0.001(2)
C47 0.055(4) 0.040(3) 0.029(3) -0.007(3) 0.002(3) 0.015(3)
C48 0.057(4) 0.035(3) 0.030(3) -0.004(2) -0.002(3) 0.008(3)
C49 0.035(3) 0.034(3) 0.020(2) -0.005(2) -0.005(2) -0.003(2)
C50 0.033(3) 0.023(2) 0.025(2) -0.0017(19) -0.011(2) -0.002(2)
C51 0.028(2) 0.025(2) 0.027(2) -0.0041(19) -0.011(2) 0.0030(19)
C52 0.033(3) 0.033(3) 0.028(3) -0.003(2) -0.010(2) -0.001(2)
C53 0.039(3) 0.026(2) 0.029(3) -0.006(2) -0.008(2) 0.004(2)
C54 0.029(2) 0.028(3) 0.033(3) -0.006(2) -0.010(2) 0.007(2)
C55 0.085(6) 0.058(5) 0.062(5) -0.015(4) 0.002(5) -0.005(5)
C56 0.085(6) 0.059(5) 0.068(5) -0.020(4) -0.010(5) -0.015(4)
C57 0.079(6) 0.061(5) 0.108(7) -0.039(5) -0.042(5) -0.001(4)
C58 0.155(11) 0.059(6) 0.089(7) -0.026(5) -0.043(7) -0.004(6)
C59 0.081(6) 0.093(7) 0.069(6) -0.021(5) -0.024(5) -0.021(5)
C60 0.162(15) 0.130(12) 0.091(9) 0.009(8) -0.068(9) -0.038(11)

loop_
_atom_type_symbol
_atom_type_description
_atom_type_scat_dispersion_real
_atom_type_scat_dispersion_imag
_atom_type_scat_source
C C 0.0033 0.0016 'International Tables Vol C Tables 4.2.6.8 and 6.1.1.4'
H H 0.0000 0.0000 'International Tables Vol C Tables 4.2.6.8 and 6.1.1.4'
N N 0.0061 0.0033 'International Tables Vol C Tables 4.2.6.8 and 6.1.1.4'
O O 0.0106 0.0060 'International Tables Vol C Tables 4.2.6.8 and 6.1.1.4'
S S 0.1246 0.1234 'International Tables Vol C Tables 4.2.6.8 and 6.1.1.4'
Cl Cl 0.1484 0.1585 'International Tables Vol C Tables 4.2.6.8 and 6.1.1.4'
Fe Fe 0.3463 0.8444 'International Tables Vol C Tables 4.2.6.8 and 6.1.1.4'
U U -9.6767 9.6646 'International Tables Vol C Tables 4.2.6.8 and 6.1.1.4'

loop_
_geom_angle_atom_site_label_1
_geom_angle_atom_site_label_2
_geom_angle_atom_site_label_3
_geom_angle
_geom_angle_site_symmetry_1
_geom_angle_site_symmetry_3
O15 U1 O16 178.88(18) . .
O15 U1 O11 89.61(18) . .
O16 U1 O11 90.02(18) . .
O15 U1 O13 90.65(18) . .
O16 U1 O13 88.66(19) . .
O11 U1 O13 122.88(13) . .
O15 U1 O9 87.53(18) . .
O16 U1 O9 93.58(17) . .
O11 U1 O9 118.30(12) . .
O13 U1 O9 118.77(13) . .
O15 U1 O14 91.66(19) . .
O16 U1 O14 88.63(18) . .
O11 U1 O14 175.65(12) . .
O13 U1 O14 52.95(12) . .
O9 U1 O14 65.93(12) . .
O15 U1 O10 91.37(19) . .
O16 U1 O10 89.45(19) . .
O11 U1 O10 66.30(13) . .
O13 U1 O10 170.62(13) . .
O9 U1 O10 52.19(13) . .
O14 U1 O10 117.82(12) . .
O15 U1 O12 90.03(17) . .
O16 U1 O12 88.91(17) . .
O11 U1 O12 52.49(12) . .
O13 U1 O12 70.39(12) . .
O9 U1 O12 170.52(12) . .
O14 U1 O12 123.33(12) . .
O10 U1 O12 118.76(12) . .
O15 U1 C45 91.96(19) . .
O16 U1 C45 87.81(19) . .
O11 U1 C45 149.41(14) . .
O13 U1 C45 26.60(14) . .
O9 U1 C45 92.28(14) . .
O14 U1 C45 26.37(13) . .
O10 U1 C45 144.12(14) . .
O12 U1 C45 96.95(13) . .
O15 U1 C50 89.84(18) . .
O16 U1 C50 89.36(17) . .
O11 U1 C50 26.06(13) . .
O13 U1 C50 96.82(14) . .
O9 U1 C50 144.32(13) . .
O14 U1 C50 149.75(13) . .
O10 U1 C50 92.34(14) . .
O12 U1 C50 26.44(13) . .
C45 U1 C50 123.38(15) . .
O15 U1 C44 89.84(18) . .
O16 U1 C44 91.23(18) . .
O11 U1 C44 92.21(14) . .
O13 U1 C44 144.91(15) . .
O9 U1 C44 26.23(14) . .
O14 U1 C44 91.96(14) . .
O10 U1 C44 25.97(14) . .
O12 U1 C44 144.70(14) . .
C45 U1 C44 118.33(16) . .
C50 U1 C44 118.27(15) . .
O7 U2 O8 178.6(2) . .
O7 U2 O2 85.21(19) . .
O8 U2 O2 93.68(18) . .
O7 U2 O5 90.5(2) . .
O8 U2 O5 90.8(2) . .
O2 U2 O5 118.21(13) . .
O7 U2 O3 89.5(2) . .
O8 U2 O3 90.28(19) . .
O2 U2 O3 121.23(13) . .
O5 U2 O3 120.34(13) . .
O7 U2 O4 90.2(2) . .
O8 U2 O4 90.8(2) . .
O2 U2 O4 172.42(14) . .
O5 U2 O4 67.77(13) . .
O3 U2 O4 52.57(13) . .
O7 U2 O6 91.4(2) . .
O8 U2 O6 88.99(19) . .
O2 U2 O6 65.86(13) . .
O5 U2 O6 52.62(12) . .
O3 U2 O6 172.91(12) . .
O4 U2 O6 120.38(12) . .
O7 U2 O1 93.1(2) . .
O8 U2 O1 85.56(19) . .
O2 U2 O1 52.57(13) . .
O5 U2 O1 169.65(14) . .
O3 U2 O1 69.42(13) . .
O4 U2 O1 121.87(13) . .
O6 U2 O1 117.54(12) . .
O7 U2 C39 90.0(2) . .
O8 U2 C39 90.92(19) . .
O2 U2 C39 92.03(14) . .
O5 U2 C39 26.23(14) . .
O3 U2 C39 146.56(14) . .
O4 U2 C39 94.00(14) . .
O6 U2 C39 26.43(14) . .
O1 U2 C39 143.96(14) . .
O7 U2 C38 89.4(2) . .
O8 U2 C38 89.20(19) . .
O2 U2 C38 26.22(14) . .
O5 U2 C38 144.18(15) . .
O3 U2 C38 95.48(14) . .
O4 U2 C38 148.05(14) . .
O6 U2 C38 91.57(14) . .
O1 U2 C38 26.36(14) . .
C39 U2 C38 117.95(15) . .
O7 U2 C37 90.0(2) . .
O8 U2 C37 90.5(2) . .
O2 U2 C37 147.88(15) . .
O5 U2 C37 93.54(15) . .
O3 U2 C37 26.81(14) . .
O4 U2 C37 25.77(14) . .
O6 U2 C37 146.14(14) . .
O1 U2 C37 96.16(14) . .
C39 U2 C37 119.76(16) . .
C38 U2 C37 122.28(16) . .
N3 Fe N2 95.01(18) . .
N3 Fe N1 91.58(18) . .
N2 Fe N1 82.65(17) . .
N3 Fe N5 91.47(18) . .
N2 Fe N5 173.43(19) . .
N1 Fe N5 96.08(17) . .
N3 Fe N6 173.60(19) . .
N2 Fe N6 90.70(18) . .
N1 Fe N6 92.01(18) . .
N5 Fe N6 82.89(18) . .
N3 Fe N4 82.50(18) . .
N2 Fe N4 95.89(18) . .
N1 Fe N4 173.77(18) . .
N5 Fe N4 86.04(17) . .
N6 Fe N4 94.07(18) . .
C46 S2 C49 90.7(2) . .
C40 S1 C43 91.0(3) . .
C59 S4 C56 91.9(5) . .
C54 S3 C51 91.0(2) . .
C12 N1 C6 117.4(5) . .
C12 N1 Fe 129.5(4) . .
C6 N1 Fe 112.9(3) . .
C1 N2 C5 117.6(5) . .
C1 N2 Fe 129.0(4) . .
C5 N2 Fe 113.2(3) . .
C24 N3 C18 116.5(5) . .
C24 N3 Fe 129.6(4) . .
C18 N3 Fe 113.5(4) . .
C13 N4 C17 116.9(5) . .
C13 N4 Fe 130.0(4) . .
C17 N4 Fe 112.5(3) . .
C25 N5 C29 116.8(5) . .
C25 N5 Fe 130.7(4) . .
C29 N5 Fe 112.0(3) . .
C36 N6 C30 117.4(5) . .
C36 N6 Fe 130.1(4) . .
C30 N6 Fe 112.6(4) . .
C38 O1 U2 91.8(3) . .
C38 O2 U2 94.9(3) . .
C37 O3 U2 93.8(3) . .
C37 O4 U2 93.8(3) . .
C39 O5 U2 94.4(3) . .
C39 O6 U2 91.9(3) . .
C44 O9 U1 94.6(3) . .
C44 O10 U1 92.7(3) . .
C50 O11 U1 95.3(3) . .
C50 O12 U1 91.9(3) . .
C45 O13 U1 93.4(3) . .
C45 O14 U1 92.9(3) . .
N2 C1 C2 121.2(6) . .
C3 C2 C1 121.8(6) . .
C2 C3 C4 119.3(5) . .
C5 C4 C9 119.0(6) . .
C5 C4 C3 115.6(5) . .
C9 C4 C3 125.4(6) . .
N2 C5 C4 124.5(5) . .
N2 C5 C6 115.3(4) . .
C4 C5 C6 120.2(5) . .
N1 C6 C7 123.9(5) . .
N1 C6 C5 115.8(4) . .
C7 C6 C5 120.2(5) . .
C10 C7 C6 116.9(5) . .
C10 C7 C8 126.0(6) . .
C6 C7 C8 117.1(5) . .
C9 C8 C7 122.4(6) . .
C8 C9 C4 120.9(6) . .
C11 C10 C7 119.8(6) . .
C10 C11 C12 120.6(6) . .
N1 C12 C11 121.3(5) . .
N4 C13 C14 122.2(5) . .
C15 C14 C13 121.1(5) . .
C14 C15 C16 118.9(5) . .
C17 C16 C15 116.4(5) . .
C17 C16 C21 118.2(5) . .
C15 C16 C21 125.4(5) . .
N4 C17 C16 124.5(5) . .
N4 C17 C18 116.1(5) . .
C16 C17 C18 119.4(5) . .
N3 C18 C19 124.3(5) . .
N3 C18 C17 114.5(5) . .
C19 C18 C17 121.2(5) . .
C22 C19 C18 117.6(5) . .
C22 C19 C20 124.5(6) . .
C18 C19 C20 117.8(5) . .
C21 C20 C19 120.5(6) . .
C20 C21 C16 122.8(6) . .
C23 C22 C19 119.4(6) . .
C22 C23 C24 120.8(6) . .
N3 C24 C23 121.3(6) . .
N5 C25 C26 122.6(6) . .
C27 C26 C25 120.0(6) . .
C26 C27 C28 120.5(5) . .
C27 C28 C29 115.9(6) . .
C27 C28 C33 125.3(6) . .
C29 C28 C33 118.7(6) . .
N5 C29 C28 124.0(5) . .
N5 C29 C30 116.4(5) . .
C28 C29 C30 119.6(5) . .
N6 C30 C31 124.1(5) . .
N6 C30 C29 115.8(5) . .
C31 C30 C29 120.1(5) . .
C34 C31 C30 115.9(6) . .
C34 C31 C32 125.8(6) . .
C30 C31 C32 118.3(6) . .
C33 C32 C31 122.3(6) . .
C32 C33 C28 120.9(6) . .
C35 C34 C31 120.3(6) . .
C34 C35 C36 120.4(6) . .
N6 C36 C35 121.8(6) . .
O4 C37 O3 119.9(5) . .
O4 C37 C54 121.4(5) . 1_465
O3 C37 C54 118.7(5) . 1_465
O4 C37 U2 60.4(3) . .
O3 C37 U2 59.4(3) . .
C54 C37 U2 178.1(4) 1_465 .
O2 C38 O1 120.7(5) . .
O2 C38 C49 117.9(5) . 1_456
O1 C38 C49 121.4(5) . 1_456
O2 C38 U2 58.9(3) . .
O1 C38 U2 61.8(3) . .
C49 C38 U2 176.6(4) 1_456 .
O5 C39 O6 120.9(5) . .
O5 C39 C40 119.1(5) . .
O6 C39 C40 119.9(5) . .
O5 C39 U2 59.4(3) . .
O6 C39 U2 61.7(3) . .
C40 C39 U2 176.6(4) . .
C41 C40 C39 129.1(5) . .
C41 C40 S1 112.0(4) . .
C39 C40 S1 119.0(4) . .
C40 C41 C42 112.5(5) . .
C43 C42 C41 112.2(5) . .
C42 C43 C44 129.7(5) . .
C42 C43 S1 112.3(4) . .
C44 C43 S1 118.0(4) . .
O10 C44 O9 120.5(5) . .
O10 C44 C43 120.8(5) . .
O9 C44 C43 118.8(5) . .
O10 C44 U1 61.3(3) . .
O9 C44 U1 59.2(3) . .
C43 C44 U1 177.9(4) . .
O14 C45 O13 120.7(5) . .
O14 C45 C46 120.0(5) . .
O13 C45 C46 119.3(4) . .
O14 C45 U1 60.8(3) . .
O13 C45 U1 60.0(3) . .
C46 C45 U1 177.0(4) . .
C47 C46 C45 128.1(5) . .
C47 C46 S2 112.1(4) . .
C45 C46 S2 119.8(4) . .
C46 C47 C48 112.6(5) . .
C49 C48 C47 112.0(5) . .
C48 C49 C38 129.4(5) . 1_654
C48 C49 S2 112.7(4) . .
C38 C49 S2 117.9(4) 1_654 .
O11 C50 O12 120.3(5) . .
O11 C50 C51 119.1(4) . .
O12 C50 C51 120.6(5) . .
O11 C50 U1 58.6(3) . .
O12 C50 U1 61.6(3) . .
C51 C50 U1 177.7(4) . .
C52 C51 C50 129.9(5) . .
C52 C51 S3 111.5(4) . .
C50 C51 S3 118.5(4) . .
C51 C52 C53 112.5(5) . .
C54 C53 C52 112.5(5) . .
C53 C54 C37 127.8(5) . 1_645
C53 C54 S3 112.5(4) . .
C37 C54 S3 119.7(4) 1_645 .
O17 C55 O18 123.1(10) . .
O17 C55 C56 122.5(8) . .
O18 C55 C56 114.2(10) . .
C57 C56 C55 129.7(9) . .
C57 C56 S4 109.7(8) . .
C55 C56 S4 120.6(7) . .
C58 C57 C56 115.4(9) . .
C57 C58 C59 114.4(9) . .
C58 C59 C60 128.7(12) . .
C58 C59 S4 108.5(8) . .
C60 C59 S4 122.7(10) . .
O20 C60 O19 124.8(16) . .
O20 C60 C59 125.8(15) . .
O19 C60 C59 108.7(15) . .

loop_
_geom_bond_atom_site_label_1
_geom_bond_atom_site_label_2
_geom_bond_distance
_geom_bond_site_symmetry_2
U1 O15 1.751(4) .
U1 O16 1.757(4) .
U1 O11 2.450(4) .
U1 O13 2.457(4) .
U1 O9 2.467(4) .
U1 O14 2.474(4) .
U1 O10 2.513(4) .
U1 O12 2.516(4) .
U1 C45 2.832(5) .
U1 C50 2.857(5) .
U1 C44 2.862(5) .
U2 O7 1.741(4) .
U2 O8 1.761(4) .
U2 O2 2.444(4) .
U2 O5 2.445(4) .
U2 O3 2.463(4) .
U2 O4 2.489(4) .
U2 O6 2.496(4) .
U2 O1 2.509(4) .
U2 C39 2.833(5) .
U2 C38 2.845(5) .
U2 C37 2.855(5) .
Fe N3 1.969(5) .
Fe N2 1.974(4) .
Fe N1 1.975(4) .
Fe N5 1.983(4) .
Fe N6 1.985(4) .
Fe N4 1.991(4) .
S2 C46 1.701(5) .
S2 C49 1.706(5) .
S1 C40 1.707(5) .
S1 C43 1.714(5) .
S4 C59 1.711(11) .
S4 C56 1.732(10) .
S3 C54 1.710(5) .
S3 C51 1.713(5) .
N1 C12 1.327(7) .
N1 C6 1.358(7) .
N2 C1 1.347(7) .
N2 C5 1.360(7) .
N3 C24 1.349(7) .
N3 C18 1.364(7) .
N4 C13 1.344(7) .
N4 C17 1.347(7) .
N5 C25 1.340(7) .
N5 C29 1.367(7) .
N6 C36 1.325(7) .
N6 C30 1.361(7) .
O1 C38 1.264(6) .
O2 C38 1.261(6) .
O3 C37 1.290(7) .
O4 C37 1.244(7) .
O5 C39 1.256(7) .
O6 C39 1.262(6) .
O9 C44 1.269(7) .
O10 C44 1.255(7) .
O11 C50 1.260(6) .
O12 C50 1.273(6) .
O13 C45 1.270(7) .
O14 C45 1.260(6) .
O17 C55 1.247(12) .
O18 C55 1.323(10) .
O19 C60 1.337(17) .
O20 C60 1.203(18) .
C1 C2 1.397(9) .
C2 C3 1.331(9) .
C3 C4 1.444(9) .
C4 C5 1.397(7) .
C4 C9 1.417(9) .
C5 C6 1.434(7) .
C6 C7 1.411(7) .
C7 C10 1.399(9) .
C7 C8 1.434(9) .
C8 C9 1.352(10) .
C10 C11 1.331(10) .
C11 C12 1.435(8) .
C13 C14 1.380(8) .
C14 C15 1.349(8) .
C15 C16 1.414(8) .
C16 C17 1.399(7) .
C16 C21 1.439(8) .
C17 C18 1.451(8) .
C18 C19 1.401(8) .
C19 C22 1.383(9) .
C19 C20 1.453(8) .
C20 C21 1.346(10) .
C22 C23 1.350(10) .
C23 C24 1.420(9) .
C25 C26 1.398(8) .
C26 C27 1.349(9) .
C27 C28 1.404(9) .
C28 C29 1.414(7) .
C28 C33 1.443(9) .
C29 C30 1.426(8) .
C30 C31 1.415(8) .
C31 C34 1.399(9) .
C31 C32 1.429(9) .
C32 C33 1.330(10) .
C34 C35 1.341(9) .
C35 C36 1.416(9) .
C37 C54 1.475(7) 1_465
C38 C49 1.484(7) 1_456
C39 C40 1.478(7) .
C40 C41 1.371(8) .
C41 C42 1.402(7) .
C42 C43 1.363(7) .
C43 C44 1.471(7) .
C45 C46 1.473(7) .
C46 C47 1.366(8) .
C47 C48 1.391(8) .
C48 C49 1.356(8) .
C49 C38 1.484(7) 1_654
C50 C51 1.467(7) .
C51 C52 1.370(7) .
C52 C53 1.402(7) .
C53 C54 1.349(7) .
C54 C37 1.475(7) 1_645
C55 C56 1.429(14) .
C56 C57 1.346(11) .
C57 C58 1.317(14) .
C58 C59 1.403(14) .
C59 C60 1.487(19) .
